data_7103113
loop_
_publ_author_name
'Yang, Jin'
'Ma, Jian-Fang'
'Batten, Stuart R'
'Su, Zhong-Min'

_publ_section_title
;
 Unusual parallel and inclined interlocking modes in polyrotaxane-like
 metal-organic frameworks.
;
_journal_issue 19
_journal_name_full 'Chemical communications (Cambridge, England)'
_journal_page_first 2233
_journal_page_last 2235
_journal_paper_doi 10.1039/b800199e
_journal_year 2008
_chemical_formula_moiety 'C120 H88 Cd4 N16 O16, 4(O)'
_chemical_formula_sum 'C120 H96 Cd4 N16 O20'
_chemical_formula_weight 2531.73
_chemical_name_systematic
;
?
;
_space_group_IT_number 14
_symmetry_cell_setting monoclinic
_symmetry_space_group_name_Hall '-P 2yn'
_symmetry_space_group_name_H-M 'P 1 21/n 1'
_atom_sites_solution_hydrogens geom
_atom_sites_solution_primary direct
_atom_sites_solution_secondary difmap
_audit_creation_method SHELXL-97
_cell_angle_alpha 90.00
_cell_angle_beta 94.8230(10)
_cell_angle_gamma 90.00
_cell_formula_units_Z 4
_cell_length_a 15.0358(10)
_cell_length_b 34.679(2)
_cell_length_c 21.8823(14)
_cell_measurement_reflns_used 22406
_cell_measurement_temperature 183(2)
_cell_measurement_theta_max 26.05
_cell_measurement_theta_min 1.48
_cell_volume 11369.7(13)
_computing_cell_refinement 'SMART (Bruker, 1998)'
_computing_data_collection 'SMART (Bruker, 1998)'
_computing_data_reduction 'SAINT (Bruker, 1998)'
_computing_molecular_graphics 'SHELXTL (Bruker, 1998)'
_computing_publication_material 'SHELXTL (Bruker, 1998)'
_computing_structure_refinement 'SHELXL97 (Sheldrick, 1997)'
_computing_structure_solution 'SHELXS97 (Sheldrick, 1997)'
_diffrn_ambient_temperature 183(2)
_diffrn_measured_fraction_theta_full 0.999
_diffrn_measured_fraction_theta_max 0.997
_diffrn_measurement_device_type 'Bruker APEX CCD area detector'
_diffrn_measurement_method '\f and \w scans'
_diffrn_radiation_monochromator graphite
_diffrn_radiation_source 'fine-focus sealed tube'
_diffrn_radiation_type MoK\a
_diffrn_radiation_wavelength 0.71073
_diffrn_reflns_av_R_equivalents 0.0673
_diffrn_reflns_av_sigmaI/netI 0.0867
_diffrn_reflns_limit_h_max 18
_diffrn_reflns_limit_h_min -18
_diffrn_reflns_limit_k_max 42
_diffrn_reflns_limit_k_min -26
_diffrn_reflns_limit_l_max 27
_diffrn_reflns_limit_l_min -26
_diffrn_reflns_number 63711
_diffrn_reflns_theta_full 25.00
_diffrn_reflns_theta_max 26.05
_diffrn_reflns_theta_min 1.48
_exptl_absorpt_coefficient_mu 0.814
_exptl_absorpt_correction_T_max 0.856
_exptl_absorpt_correction_T_min 0.761
_exptl_absorpt_correction_type multi-scan
_exptl_absorpt_process_details '(SAINT; Bruker, 1998)'
_exptl_crystal_colour colorless
_exptl_crystal_density_diffrn 1.479
_exptl_crystal_density_method 'not measured'
_exptl_crystal_description block
_exptl_crystal_F_000 5120
_exptl_crystal_size_max 0.33
_exptl_crystal_size_mid 0.24
_exptl_crystal_size_min 0.19
_refine_diff_density_max 1.419
_refine_diff_density_min -0.690
_refine_diff_density_rms 0.124
_refine_ls_extinction_method none
_refine_ls_goodness_of_fit_ref 1.002
_refine_ls_hydrogen_treatment constr
_refine_ls_matrix_type full
_refine_ls_number_parameters 1441
_refine_ls_number_reflns 22406
_refine_ls_number_restraints 19
_refine_ls_restrained_S_all 1.034
_refine_ls_R_factor_all 0.1250
_refine_ls_R_factor_gt 0.0658
_refine_ls_shift/su_max 0.002
_refine_ls_shift/su_mean 0.000
_refine_ls_structure_factor_coef Fsqd
_refine_ls_weighting_details 'calc w=1/[\s^2^(Fo^2^)+(0.0649P)^2^+0.0000P] where P=(Fo^2^+2Fc^2^)/3'
_refine_ls_weighting_scheme calc
_refine_ls_wR_factor_gt 0.1370
_refine_ls_wR_factor_ref 0.1648
_reflns_number_gt 12590
_reflns_number_total 22406
_reflns_threshold_expression I>2\s(I)
_cod_data_source_file b800199e.txt
_cod_data_source_block compound2
_cod_original_sg_symbol_Hall '-p 2yn'
_cod_original_sg_symbol_H-M 'P 21/n'
_cod_database_code 7103113

loop_
_symmetry_equiv_pos_as_xyz
'x, y, z'
'-x+1/2, y+1/2, -z+1/2'
'-x, -y, -z'
'x-1/2, -y-1/2, z-1/2'

loop_
_atom_site_label
_atom_site_type_symbol
_atom_site_fract_x
_atom_site_fract_y
_atom_site_fract_z
_atom_site_U_iso_or_equiv
_atom_site_adp_type
_atom_site_occupancy
_atom_site_symmetry_multiplicity
_atom_site_calc_flag
_atom_site_refinement_flags
_atom_site_disorder_assembly
_atom_site_disorder_group
C1 C 0.3488(4) 0.2332(2) 0.6855(3) 0.0363(18) Uani 1 1 d . . .
H1 H 0.3653 0.2574 0.7008 0.044 Uiso 1 1 calc R . .
C2 C 0.3502(5) 0.1729(2) 0.6638(4) 0.057(2) Uani 1 1 d . . .
H2 H 0.3686 0.1474 0.6613 0.068 Uiso 1 1 calc R . .
C3 C 0.2008(4) 0.2533(2) 0.6345(3) 0.049(2) Uani 1 1 d . . .
H3 H 0.1548 0.2589 0.6589 0.059 Uiso 1 1 calc R . .
C4 C 0.2087(4) 0.2723(2) 0.5724(3) 0.0388(19) Uani 1 1 d . . .
C5 C 0.2802(5) 0.2959(3) 0.5626(4) 0.064(3) Uani 1 1 d . . .
H5 H 0.3258 0.2990 0.5936 0.077 Uiso 1 1 calc R . .
C6 C 0.2850(5) 0.3148(3) 0.5083(4) 0.060(3) Uani 1 1 d . . .
H6 H 0.3339 0.3307 0.5037 0.072 Uiso 1 1 calc R . .
C7 C 0.2724(5) 0.1871(3) 0.6392(4) 0.057(2) Uani 1 1 d . . .
H7 H 0.2272 0.1734 0.6171 0.069 Uiso 1 1 calc R . .
C8 C 0.1417(5) 0.2690(3) 0.5259(4) 0.061(3) Uani 1 1 d . . .
H8 H 0.0920 0.2539 0.5317 0.074 Uiso 1 1 calc R . .
C9 C 0.3772(4) 0.3604(2) 0.3953(3) 0.044(2) Uani 1 1 d . . .
H9 H 0.3737 0.3808 0.4226 0.053 Uiso 1 1 calc R . .
C10 C 0.4487(5) 0.3506(2) 0.3655(3) 0.0398(19) Uani 1 1 d . . .
H10 H 0.5037 0.3631 0.3693 0.048 Uiso 1 1 calc R . .
C11 C 0.3441(4) 0.3105(2) 0.3381(3) 0.0314(17) Uani 1 1 d . . .
H11 H 0.3129 0.2899 0.3193 0.038 Uiso 1 1 calc R . .
C12 C 0.2215(4) 0.3322(2) 0.4011(3) 0.045(2) Uani 1 1 d D . .
H12 H 0.1706 0.3428 0.3805 0.054 Uiso 1 1 calc R . .
C13 C 0.2198(4) 0.3114(2) 0.4595(3) 0.0379(19) Uani 1 1 d D . .
C14 C 0.1471(5) 0.2880(3) 0.4706(4) 0.059(3) Uani 1 1 d . . .
H14 H 0.1009 0.2851 0.4399 0.070 Uiso 1 1 calc R . .
C15 C 0.6024(5) 0.1470(2) 0.6349(3) 0.048(2) Uani 1 1 d . . .
H15 H 0.5499 0.1327 0.6329 0.057 Uiso 1 1 calc R . .
C16 C 0.6740(5) 0.1391(2) 0.6053(3) 0.050(2) Uani 1 1 d . . .
H16 H 0.6803 0.1184 0.5791 0.060 Uiso 1 1 calc R . .
C17 C 0.7011(4) 0.1906(2) 0.6588(3) 0.0331(17) Uani 1 1 d . . .
H17 H 0.7305 0.2120 0.6764 0.040 Uiso 1 1 calc R . .
C18 C 0.8241(5) 0.1702(2) 0.5961(3) 0.048(2) Uani 1 1 d D . .
H18 H 0.8757 0.1605 0.6170 0.058 Uiso 1 1 calc R . .
C19 C 0.8255(4) 0.1900(2) 0.5372(3) 0.0395(19) Uani 1 1 d D . .
C20 C 0.7527(5) 0.1910(3) 0.4928(4) 0.058(3) Uani 1 1 d . . .
H20 H 0.6992 0.1797 0.5016 0.070 Uiso 1 1 calc R . .
C21 C 0.7576(5) 0.2080(3) 0.4372(4) 0.060(3) Uani 1 1 d . . .
H21 H 0.7075 0.2084 0.4092 0.072 Uiso 1 1 calc R . .
C22 C 0.8356(4) 0.2248(2) 0.4216(3) 0.045(2) Uani 1 1 d . . .
C23 C 0.9077(4) 0.2244(2) 0.4645(4) 0.052(2) Uani 1 1 d . . .
H23 H 0.9608 0.2360 0.4553 0.062 Uiso 1 1 calc R . .
C24 C 0.9029(4) 0.2072(2) 0.5206(4) 0.049(2) Uani 1 1 d . . .
H24 H 0.9534 0.2070 0.5483 0.059 Uiso 1 1 calc R . .
C25 C 0.8448(4) 0.2407(3) 0.3582(3) 0.058(3) Uani 1 1 d . . .
H25 H 0.8894 0.2331 0.3338 0.070 Uiso 1 1 calc R . .
C26 C 0.6957(4) 0.2621(2) 0.3103(3) 0.0359(18) Uani 1 1 d . . .
H26 H 0.6755 0.2377 0.2983 0.043 Uiso 1 1 calc R . .
C27 C 0.7803(5) 0.3081(3) 0.3477(4) 0.065(3) Uani 1 1 d . . .
H27 H 0.8284 0.3217 0.3666 0.078 Uiso 1 1 calc R . .
C28 C 0.7032(5) 0.3232(2) 0.3245(4) 0.060(3) Uani 1 1 d . . .
H28 H 0.6883 0.3493 0.3241 0.072 Uiso 1 1 calc R . .
C29 C 0.9216(5) 0.6023(2) 1.3681(3) 0.0413(19) Uani 1 1 d . . .
H29 H 0.9753 0.6158 1.3713 0.050 Uiso 1 1 calc R . .
C30 C 0.8503(5) 0.6115(2) 1.3976(3) 0.0417(19) Uani 1 1 d . . .
H30 H 0.8449 0.6321 1.4243 0.050 Uiso 1 1 calc R . .
C31 C 0.8220(4) 0.5605(2) 1.3414(3) 0.0346(18) Uani 1 1 d . . .
H31 H 0.7921 0.5395 1.3228 0.042 Uiso 1 1 calc R . .
C32 C 0.6957(4) 0.5817(2) 1.4021(3) 0.047(2) Uani 1 1 d D . .
H32 H 0.6451 0.5920 1.3807 0.057 Uiso 1 1 calc R . .
C33 C 0.7609(5) 0.5655(3) 1.5101(4) 0.064(3) Uani 1 1 d . . .
H33 H 0.8098 0.5812 1.5050 0.077 Uiso 1 1 calc R . .
C34 C 0.7558(5) 0.5469(3) 1.5652(4) 0.069(3) Uani 1 1 d . . .
H34 H 0.8017 0.5503 1.5959 0.083 Uiso 1 1 calc R . .
C35 C 0.6941(4) 0.5614(2) 1.4609(3) 0.042(2) Uani 1 1 d D . .
C36 C 0.6219(5) 0.5393(2) 1.4738(4) 0.052(2) Uani 1 1 d . . .
H36 H 0.5742 0.5369 1.4441 0.062 Uiso 1 1 calc R . .
C37 C 0.2671(9) 0.1175(3) -0.0253(5) 0.106(4) Uani 1 1 d DU . .
H37 H 0.3256 0.1195 -0.0358 0.128 Uiso 1 1 calc R . .
C38 C 0.2171(7) 0.0931(3) -0.0661(5) 0.073(3) Uani 1 1 d D . .
C39 C 0.2631(6) 0.0745(3) -0.1095(5) 0.074(3) Uani 1 1 d . . .
H39 H 0.3236 0.0797 -0.1110 0.089 Uiso 1 1 calc R . .
C40 C 0.2236(5) 0.0491(2) -0.1499(4) 0.053(2) Uani 1 1 d . . .
H40 H 0.2576 0.0365 -0.1774 0.064 Uiso 1 1 calc R . .
C41 C 0.1329(4) 0.0415(2) -0.1508(3) 0.0351(17) Uani 1 1 d . . .
C42 C 0.0827(5) 0.0602(2) -0.1102(4) 0.048(2) Uani 1 1 d . . .
H42 H 0.0215 0.0562 -0.1110 0.058 Uiso 1 1 calc R . .
C43 C 0.1261(7) 0.0854(3) -0.0677(4) 0.068(3) Uani 1 1 d . . .
H43 H 0.0927 0.0976 -0.0394 0.082 Uiso 1 1 calc R . .
C44 C 0.0895(4) 0.0116(2) -0.1935(3) 0.0306(16) Uani 1 1 d . . .
C45 C 0.6176(5) 0.5205(3) 1.5296(4) 0.057(2) Uani 1 1 d . . .
H45 H 0.5675 0.5057 1.5353 0.068 Uiso 1 1 calc R . .
C46 C 0.6839(4) 0.5229(2) 1.5768(3) 0.041(2) Uani 1 1 d D . .
C47 C 0.5328(4) 0.3603(2) 0.1763(3) 0.0326(17) Uani 1 1 d . . .
C48 C 0.5354(4) 0.39519(19) 0.1368(3) 0.0286(16) Uani 1 1 d . . .
C49 C 0.5182(4) 0.3927(2) 0.0732(3) 0.0326(17) Uani 1 1 d . . .
H49 H 0.5103 0.3687 0.0546 0.039 Uiso 1 1 calc R . .
C50 C 0.5127(4) 0.4259(2) 0.0376(3) 0.0323(17) Uani 1 1 d . . .
H50 H 0.5017 0.4238 -0.0048 0.039 Uiso 1 1 calc R . .
C51 C 0.5234(4) 0.4625(2) 0.0639(3) 0.0313(17) Uani 1 1 d . . .
C52 C 0.5437(4) 0.4643(2) 0.1270(3) 0.0374(18) Uani 1 1 d . . .
H52 H 0.5537 0.4882 0.1455 0.045 Uiso 1 1 calc R . .
C53 C 0.5496(4) 0.4315(2) 0.1631(4) 0.0389(19) Uani 1 1 d . . .
H53 H 0.5632 0.4337 0.2052 0.047 Uiso 1 1 calc R . .
C54 C 0.5132(4) 0.4982(2) 0.0294(3) 0.040(2) Uani 1 1 d . . .
H54 H 0.5266 0.5208 0.0509 0.048 Uiso 1 1 calc R . .
C55 C 0.4369(4) 0.2398(2) 0.1918(3) 0.0285(16) Uani 1 1 d . . .
C56 C 0.3946(4) 0.21108(19) 0.1479(3) 0.0340(17) Uani 1 1 d . . .
C57 C 0.3039(5) 0.2030(2) 0.1467(4) 0.057(2) Uani 1 1 d . . .
H57 H 0.2701 0.2144 0.1755 0.068 Uiso 1 1 calc R . .
C58 C 0.2640(6) 0.1789(3) 0.1042(5) 0.080(3) Uani 1 1 d . . .
H58 H 0.2032 0.1740 0.1048 0.097 Uiso 1 1 calc R . .
C59 C 0.2558(8) 0.1372(3) 0.0205(5) 0.102(4) Uani 1 1 d DU . .
H59 H 0.1974 0.1358 0.0315 0.122 Uiso 1 1 calc R . .
C60 C 0.3100(8) 0.1611(3) 0.0601(5) 0.078(4) Uani 1 1 d D . .
C61 C 0.3996(7) 0.1684(3) 0.0620(4) 0.067(3) Uani 1 1 d . . .
H61 H 0.4325 0.1567 0.0331 0.080 Uiso 1 1 calc R . .
C62 C 0.4440(5) 0.1929(2) 0.1056(3) 0.047(2) Uani 1 1 d . . .
H62 H 0.5053 0.1968 0.1062 0.056 Uiso 1 1 calc R . .
C63 C 0.5160(4) 0.1372(2) 0.8205(3) 0.0376(18) Uani 1 1 d . . .
C64 C 0.5076(4) 0.1023(2) 0.8599(3) 0.0330(17) Uani 1 1 d . . .
C65 C 0.4960(6) 0.0660(2) 0.8343(4) 0.055(2) Uani 1 1 d . . .
H65 H 0.4931 0.0630 0.7919 0.066 Uiso 1 1 calc R . .
C66 C 0.4946(4) 0.0375(2) 0.9344(4) 0.0381(19) Uani 1 1 d . . .
C67 C 0.4887(5) 0.0339(2) 0.8715(4) 0.051(2) Uani 1 1 d . . .
H67 H 0.4796 0.0097 0.8538 0.061 Uiso 1 1 calc R . .
C68 C 0.4921(5) 0.0015(2) 0.9707(3) 0.048(2) Uani 1 1 d . . .
H68 H 0.4778 -0.0211 0.9491 0.057 Uiso 1 1 calc R . .
C69 C 0.5063(4) 0.0744(2) 0.9603(3) 0.0376(19) Uani 1 1 d . . .
H69 H 0.5105 0.0772 1.0027 0.045 Uiso 1 1 calc R . .
C70 C 0.5118(4) 0.1067(2) 0.9231(3) 0.0325(17) Uani 1 1 d . . .
H70 H 0.5182 0.1311 0.9405 0.039 Uiso 1 1 calc R . .
C71 C 0.6081(4) 0.25881(19) 0.8037(3) 0.0288(16) Uani 1 1 d . . .
C72 C 0.6396(4) 0.29015(19) 0.8472(3) 0.0323(17) Uani 1 1 d . . .
C73 C 0.7297(4) 0.2962(2) 0.8640(4) 0.055(2) Uani 1 1 d . . .
H73 H 0.7719 0.2819 0.8450 0.066 Uiso 1 1 calc R . .
C74 C 0.7580(5) 0.3229(3) 0.9082(4) 0.059(3) Uani 1 1 d . . .
H74 H 0.8188 0.3264 0.9181 0.071 Uiso 1 1 calc R . .
C75 C 0.6973(4) 0.3445(2) 0.9382(3) 0.0336(17) Uani 1 1 d . . .
C76 C 0.6068(4) 0.3386(2) 0.9215(3) 0.043(2) Uani 1 1 d . . .
H76 H 0.5647 0.3526 0.9410 0.051 Uiso 1 1 calc R . .
C77 C 0.5784(4) 0.3122(2) 0.8763(3) 0.0371(18) Uani 1 1 d . . .
H77 H 0.5177 0.3092 0.8653 0.045 Uiso 1 1 calc R . .
C78 C 0.7240(4) 0.3724(2) 0.9849(3) 0.044(2) Uani 1 1 d . . .
H78 H 0.6774 0.3859 1.0006 0.053 Uiso 1 1 calc R . .
C79 C 0.8040(4) 0.3816(2) 1.0086(3) 0.045(2) Uani 1 1 d . . .
H79 H 0.8508 0.3685 0.9927 0.054 Uiso 1 1 calc R . .
C80 C 0.8291(4) 0.4094(2) 1.0560(3) 0.0355(18) Uani 1 1 d . . .
C81 C 0.9184(4) 0.4147(2) 1.0747(4) 0.043(2) Uani 1 1 d . . .
H81 H 0.9606 0.4005 1.0555 0.051 Uiso 1 1 calc R . .
C82 C 0.8867(4) 0.46239(19) 1.1482(3) 0.0288(16) Uani 1 1 d . . .
C83 C 0.9473(4) 0.4400(2) 1.1204(3) 0.0376(18) Uani 1 1 d . . .
H83 H 1.0079 0.4420 1.1326 0.045 Uiso 1 1 calc R . .
C84 C 0.7969(4) 0.4571(2) 1.1319(4) 0.057(3) Uani 1 1 d . . .
H84 H 0.7550 0.4713 1.1512 0.068 Uiso 1 1 calc R . .
C85 C 0.7691(5) 0.4306(2) 1.0869(4) 0.058(3) Uani 1 1 d . . .
H85 H 0.7082 0.4270 1.0771 0.069 Uiso 1 1 calc R . .
C86 C 0.9174(4) 0.4923(2) 1.1949(3) 0.0319(17) Uani 1 1 d . . .
C87 C 1.0059(4) 0.6125(2) 1.1769(3) 0.0302(16) Uani 1 1 d . . .
C88 C 1.0071(4) 0.64706(19) 1.1364(3) 0.0290(16) Uani 1 1 d . . .
C89 C 0.9921(4) 0.6445(2) 1.0733(3) 0.0293(16) Uani 1 1 d . . .
H89 H 0.9848 0.6203 1.0551 0.035 Uiso 1 1 calc R . .
C90 C 0.9879(4) 0.67642(19) 1.0372(3) 0.0316(17) Uani 1 1 d . . .
H90 H 0.9762 0.6741 0.9950 0.038 Uiso 1 1 calc R . .
C91 C 1.0012(4) 0.7133(2) 1.0641(3) 0.0352(18) Uani 1 1 d . . .
C92 C 1.0180(4) 0.7159(2) 1.1265(3) 0.0373(18) Uani 1 1 d . . .
H92 H 1.0270 0.7401 1.1445 0.045 Uiso 1 1 calc R . .
C93 C 1.0218(4) 0.6833(2) 1.1633(3) 0.0368(18) Uani 1 1 d . . .
H93 H 1.0340 0.6856 1.2055 0.044 Uiso 1 1 calc R . .
C94 C 0.9954(4) 0.7491(2) 1.0275(3) 0.0408(19) Uani 1 1 d . . .
H94 H 1.0086 0.7719 1.0488 0.049 Uiso 1 1 calc R . .
C95 C 0.9741(4) 0.7525(2) 0.9691(3) 0.0365(18) Uani 1 1 d . . .
H95 H 0.9592 0.7300 0.9477 0.044 Uiso 1 1 calc R . .
C96 C 0.9711(4) 0.7883(2) 0.9331(3) 0.0342(18) Uani 1 1 d . . .
C97 C 0.9621(5) 0.7860(2) 0.8700(4) 0.046(2) Uani 1 1 d . . .
H97 H 0.9528 0.7620 0.8513 0.055 Uiso 1 1 calc R . .
C98 C 0.9669(5) 0.8187(2) 0.8338(3) 0.046(2) Uani 1 1 d . . .
H98 H 0.9616 0.8166 0.7913 0.055 Uiso 1 1 calc R . .
C99 C 0.9796(4) 0.85489(19) 0.8611(3) 0.0313(16) Uani 1 1 d . . .
C100 C 0.9854(4) 0.8579(2) 0.9241(3) 0.0281(15) Uani 1 1 d . . .
H100 H 0.9916 0.8820 0.9427 0.034 Uiso 1 1 calc R . .
C101 C 0.9820(4) 0.8250(2) 0.9597(3) 0.0353(18) Uani 1 1 d . . .
H101 H 0.9870 0.8272 1.0022 0.042 Uiso 1 1 calc R . .
C102 C 0.9882(4) 0.8897(2) 0.8207(4) 0.0386(19) Uani 1 1 d . . .
C103 C 0.8544(5) 1.1112(2) 0.3933(3) 0.044(2) Uani 1 1 d . . .
H103 H 0.8504 1.1319 0.4198 0.052 Uiso 1 1 calc R . .
C104 C 0.8210(4) 1.0597(2) 0.3377(3) 0.0310(16) Uani 1 1 d . . .
H104 H 0.7894 1.0389 0.3199 0.037 Uiso 1 1 calc R . .
C105 C 0.7003(4) 1.0818(2) 0.4005(3) 0.045(2) Uani 1 1 d . . .
H105 H 0.6496 1.0929 0.3804 0.054 Uiso 1 1 calc R . .
C106 C 0.6997(4) 1.0603(2) 0.4602(3) 0.0377(18) Uani 1 1 d . . .
C107 C 0.6212(4) 1.0426(2) 0.4745(3) 0.044(2) Uani 1 1 d . . .
H107 H 0.5715 1.0428 0.4461 0.052 Uiso 1 1 calc R . .
C108 C 0.6161(5) 1.0246(3) 0.5308(4) 0.052(2) Uani 1 1 d . . .
H108 H 0.5630 1.0127 0.5393 0.063 Uiso 1 1 calc R . .
C109 C 0.6881(4) 1.0238(2) 0.5746(3) 0.045(2) Uani 1 1 d . . .
C111 C 0.8276(4) 0.9877(2) 0.6872(3) 0.0404(19) Uani 1 1 d . . .
H111 H 0.8464 1.0125 0.6980 0.048 Uiso 1 1 calc R . .
C112 C 0.7464(5) 0.9404(3) 0.6492(4) 0.057(2) Uani 1 1 d . . .
H112 H 0.7001 0.9261 0.6294 0.069 Uiso 1 1 calc R . .
C113 C 0.8246(5) 0.9267(3) 0.6747(4) 0.056(2) Uani 1 1 d . . .
H113 H 0.8415 0.9009 0.6757 0.067 Uiso 1 1 calc R . .
C114 C 0.6788(4) 1.0076(3) 0.6377(4) 0.063(3) Uani 1 1 d . . .
H114 H 0.6331 1.0147 0.6615 0.075 Uiso 1 1 calc R . .
C115 C 0.7664(4) 1.0413(3) 0.5590(4) 0.056(3) Uani 1 1 d . . .
H115 H 0.8162 1.0409 0.5873 0.068 Uiso 1 1 calc R . .
C116 C 0.7728(4) 1.0591(3) 0.5037(4) 0.050(2) Uani 1 1 d . . .
H116 H 0.8264 1.0704 0.4952 0.059 Uiso 1 1 calc R . .
C117 C 0.8251(5) 0.4236(2) 1.6638(4) 0.060(3) Uani 1 1 d . . .
H117 H 0.8429 0.3980 1.6609 0.072 Uiso 1 1 calc R . .
C118 C 0.7472(5) 0.4381(3) 1.6394(5) 0.068(3) Uani 1 1 d . . .
H118 H 0.7020 0.4247 1.6168 0.082 Uiso 1 1 calc R . .
C119 C 0.8246(4) 0.4829(2) 1.6869(3) 0.0300(16) Uani 1 1 d . . .
H119 H 0.8412 0.5068 1.7033 0.036 Uiso 1 1 calc R . .
C120 C 0.6769(4) 0.5050(2) 1.6376(3) 0.050(2) Uani 1 1 d D . .
H120 H 0.6322 0.5111 1.6628 0.060 Uiso 1 1 calc R . .
C121 C 0.9248(5) 1.1012(2) 0.3621(3) 0.045(2) Uani 1 1 d . . .
H121 H 0.9791 1.1142 0.3642 0.055 Uiso 1 1 calc R . .
N1 N 0.4275(3) 0.31955(16) 0.3291(3) 0.0309(14) Uani 1 1 d . . .
N2 N 0.3977(3) 0.20174(18) 0.6930(3) 0.0367(14) Uani 1 1 d . . .
N3 N 0.2721(4) 0.22528(18) 0.6525(3) 0.0396(15) Uani 1 1 d . . .
N4 N 0.3108(3) 0.33484(17) 0.3778(3) 0.0334(14) Uani 1 1 d . . .
N5 N 0.6190(4) 0.18001(17) 0.6690(3) 0.0339(14) Uani 1 1 d . . .
N6 N 0.7358(4) 0.16640(19) 0.6201(3) 0.0378(15) Uani 1 1 d . . .
N7 N 0.7762(3) 0.2695(2) 0.3390(3) 0.0423(16) Uani 1 1 d . . .
N8 N 0.6495(3) 0.29370(17) 0.3014(3) 0.0345(14) Uani 1 1 d . . .
N9 N 0.7476(3) 0.47627(19) 1.6545(3) 0.0386(15) Uani 1 1 d . . .
N10 N 0.8741(3) 0.45218(16) 1.6933(3) 0.0329(14) Uani 1 1 d . . .
N11 N 0.9045(3) 0.57010(16) 1.3323(3) 0.0328(14) Uani 1 1 d . . .
N12 N 0.7862(3) 0.58418(18) 1.3804(3) 0.0340(14) Uani 1 1 d . . .
N13 N 0.9043(3) 1.06885(16) 0.3264(3) 0.0348(15) Uani 1 1 d . . .
N14 N 0.7890(4) 1.08365(17) 0.3773(3) 0.0350(14) Uani 1 1 d . . .
N15 N 0.8757(3) 0.95673(18) 0.6988(3) 0.0367(15) Uani 1 1 d . . .
N16 N 0.7484(4) 0.9796(2) 0.6582(3) 0.0442(17) Uani 1 1 d . . .
O1 O 0.5057(3) 0.17023(14) 0.8412(2) 0.0353(12) Uani 1 1 d . . .
O2 O 0.5356(4) 0.13171(16) 0.7664(3) 0.0696(19) Uani 1 1 d . . .
O1W O 0.8653(3) 0.67450(15) 1.2624(3) 0.0626(17) Uani 1 1 d . . .
O3 O 0.5260(3) 0.25799(13) 0.7867(2) 0.0356(12) Uani 1 1 d . . .
O2W O 0.8920(4) 1.07705(15) 0.7608(3) 0.0681(17) Uani 1 1 d . . .
O4 O 0.6616(3) 0.23447(14) 0.7878(2) 0.0427(13) Uani 1 1 d . . .
O3W O 0.6730(5) 0.6739(2) 1.2714(4) 0.124(3) Uani 1 1 d . . .
O5 O 0.9992(3) 0.49273(13) 1.2133(2) 0.0329(11) Uani 1 1 d . . .
O4W O 0.6966(5) 1.0743(2) 0.7643(4) 0.110(3) Uani 1 1 d . . .
O6 O 0.8636(3) 0.51719(14) 1.2113(2) 0.0419(13) Uani 1 1 d . . .
O7 O 1.0162(3) 0.57942(14) 1.1556(2) 0.0375(12) Uani 1 1 d . . .
O8 O 0.9925(3) 0.61761(14) 1.2326(2) 0.0461(14) Uani 1 1 d . . .
O9 O 0.5223(3) 0.36571(13) 0.2321(2) 0.0446(13) Uani 1 1 d . . .
O10 O 0.5382(3) 0.32724(14) 0.1541(2) 0.0382(12) Uani 1 1 d . . .
O11 O 0.5200(3) 0.23857(13) 0.2052(2) 0.0367(12) Uani 1 1 d . . .
O12 O 0.3884(3) 0.26549(14) 0.2122(2) 0.0396(13) Uani 1 1 d . . .
O13 O 0.9828(3) 0.92271(14) 0.8435(2) 0.0351(12) Uani 1 1 d . . .
O14 O 1.0022(4) 0.88419(15) 0.7658(3) 0.0675(19) Uani 1 1 d . . .
O15 O 0.1371(3) -0.01416(15) -0.2135(2) 0.0450(14) Uani 1 1 d . . .
O16 O 0.0056(3) 0.01252(13) -0.2061(2) 0.0361(12) Uani 1 1 d . . .
Cd1 Cd 0.99020(3) 0.552830(14) 1.25694(2) 0.02626(13) Uani 1 1 d . . .
Cd2 Cd 1.01078(3) 0.950654(14) 0.74775(2) 0.02724(13) Uani 1 1 d . . .
Cd3 Cd 0.53327(3) 0.197558(14) 0.74445(2) 0.02756(13) Uani 1 1 d . . .
Cd4 Cd 0.51250(3) 0.300304(14) 0.25348(2) 0.02643(13) Uani 1 1 d . . .

loop_
_atom_site_aniso_label
_atom_site_aniso_U_11
_atom_site_aniso_U_22
_atom_site_aniso_U_33
_atom_site_aniso_U_23
_atom_site_aniso_U_13
_atom_site_aniso_U_12
C1 0.043(4) 0.039(5) 0.027(4) -0.003(4) 0.000(3) -0.004(3)
C2 0.052(5) 0.041(5) 0.074(7) -0.026(5) -0.008(4) -0.007(4)
C3 0.033(4) 0.074(6) 0.044(5) 0.021(4) 0.019(3) 0.018(4)
C4 0.026(4) 0.053(5) 0.038(5) 0.003(4) 0.006(3) 0.005(3)
C5 0.041(4) 0.097(8) 0.053(6) 0.021(6) -0.007(4) -0.010(5)
C6 0.034(4) 0.081(7) 0.063(6) 0.023(5) -0.006(4) -0.015(4)
C7 0.042(5) 0.064(7) 0.063(6) -0.022(5) -0.016(4) -0.004(4)
C8 0.047(5) 0.088(7) 0.050(6) 0.006(5) 0.012(4) -0.028(5)
C9 0.044(4) 0.049(5) 0.039(5) -0.007(4) 0.006(3) 0.000(4)
C10 0.049(4) 0.042(5) 0.027(4) -0.001(4) -0.001(3) -0.015(3)
C11 0.036(4) 0.030(5) 0.028(4) 0.002(3) -0.001(3) 0.002(3)
C12 0.029(4) 0.066(6) 0.040(5) 0.006(4) -0.003(3) 0.008(4)
C13 0.027(3) 0.057(5) 0.030(4) 0.001(4) 0.002(3) 0.010(3)
C14 0.045(5) 0.088(8) 0.041(5) -0.006(5) -0.009(4) -0.026(4)
C15 0.063(5) 0.048(5) 0.034(5) -0.012(4) 0.015(4) -0.024(4)
C16 0.065(5) 0.048(6) 0.038(5) -0.012(4) 0.016(4) -0.005(4)
C17 0.036(4) 0.036(5) 0.027(4) 0.002(3) 0.002(3) -0.005(3)
C18 0.035(4) 0.072(6) 0.038(5) 0.011(4) 0.006(3) 0.007(4)
C19 0.041(4) 0.046(5) 0.031(4) 0.004(4) 0.001(3) 0.018(3)
C20 0.030(4) 0.095(7) 0.049(6) 0.021(5) 0.000(3) -0.001(4)
C21 0.033(4) 0.105(8) 0.041(5) 0.018(5) -0.006(3) 0.008(4)
C22 0.031(4) 0.064(6) 0.039(5) 0.015(4) 0.001(3) 0.014(4)
C23 0.031(4) 0.071(6) 0.054(6) 0.025(5) -0.001(4) -0.004(4)
C24 0.032(4) 0.063(6) 0.049(5) 0.001(5) -0.010(3) -0.005(4)
C25 0.034(4) 0.096(7) 0.045(5) 0.035(5) 0.010(3) 0.027(4)
C26 0.036(4) 0.038(5) 0.033(5) 0.004(4) 0.000(3) -0.003(3)
C27 0.048(5) 0.079(8) 0.063(6) 0.007(6) -0.025(4) -0.026(5)
C28 0.063(6) 0.040(6) 0.072(7) 0.003(5) -0.016(5) -0.013(4)
C29 0.043(4) 0.045(5) 0.036(5) -0.009(4) 0.005(3) -0.013(3)
C30 0.053(5) 0.043(5) 0.030(5) -0.012(4) 0.013(3) -0.003(4)
C31 0.033(4) 0.029(4) 0.041(5) 0.005(4) -0.005(3) -0.008(3)
C32 0.027(4) 0.085(7) 0.028(5) 0.016(4) 0.001(3) 0.011(4)
C33 0.037(4) 0.102(8) 0.053(6) 0.014(6) 0.001(4) -0.022(4)
C34 0.045(5) 0.109(9) 0.050(6) 0.020(6) -0.008(4) -0.019(5)
C35 0.014(3) 0.066(6) 0.045(5) -0.006(4) 0.000(3) 0.006(3)
C36 0.046(5) 0.073(7) 0.033(5) 0.007(5) -0.014(3) -0.015(4)
C37 0.158(8) 0.064(7) 0.095(7) 0.014(6) -0.006(7) 0.015(6)
C38 0.114(8) 0.028(5) 0.067(7) -0.013(5) -0.056(6) -0.009(5)
C39 0.061(6) 0.047(6) 0.106(9) -0.018(6) -0.043(6) -0.012(4)
C40 0.037(4) 0.038(5) 0.082(7) -0.018(5) -0.011(4) 0.000(3)
C41 0.042(4) 0.023(4) 0.039(5) 0.005(4) -0.007(3) 0.003(3)
C42 0.067(5) 0.035(5) 0.041(5) -0.004(4) 0.004(4) 0.003(4)
C43 0.125(9) 0.038(6) 0.040(6) -0.017(5) -0.005(5) 0.015(5)
C44 0.040(4) 0.023(4) 0.030(4) -0.005(3) 0.006(3) -0.007(3)
C45 0.039(4) 0.077(7) 0.053(6) 0.017(5) -0.003(4) -0.018(4)
C46 0.023(3) 0.069(6) 0.033(5) 0.003(4) 0.009(3) 0.007(3)
C47 0.023(3) 0.034(5) 0.041(5) 0.008(4) 0.002(3) -0.004(3)
C48 0.029(3) 0.023(4) 0.034(4) 0.008(3) 0.003(3) -0.002(3)
C49 0.027(3) 0.033(4) 0.038(5) -0.001(4) 0.001(3) 0.000(3)
C50 0.031(4) 0.038(5) 0.028(4) 0.006(4) 0.002(3) 0.001(3)
C51 0.028(3) 0.024(4) 0.042(5) 0.005(4) 0.004(3) -0.001(3)
C52 0.046(4) 0.021(4) 0.046(5) 0.000(4) 0.010(3) 0.000(3)
C53 0.038(4) 0.041(5) 0.038(5) 0.009(4) 0.005(3) 0.001(3)
C54 0.039(4) 0.031(4) 0.052(5) 0.008(5) 0.008(4) -0.006(3)
C55 0.032(4) 0.029(4) 0.025(4) 0.000(3) 0.002(3) -0.007(3)
C56 0.040(4) 0.021(4) 0.039(5) -0.001(3) -0.009(3) -0.001(3)
C57 0.043(4) 0.034(5) 0.093(7) -0.015(5) 0.000(4) -0.005(4)
C58 0.062(6) 0.046(6) 0.124(10) -0.025(7) -0.040(6) -0.005(5)
C59 0.143(8) 0.070(7) 0.090(7) 0.021(6) -0.005(6) 0.004(6)
C60 0.108(8) 0.034(6) 0.080(8) 0.004(6) -0.066(7) -0.018(5)
C61 0.129(9) 0.038(6) 0.032(5) -0.019(4) -0.004(5) -0.001(5)
C62 0.066(5) 0.032(5) 0.042(5) -0.003(4) 0.005(4) -0.001(4)
C63 0.041(4) 0.033(5) 0.039(5) 0.010(4) 0.007(3) -0.005(3)
C64 0.042(4) 0.030(4) 0.028(4) 0.003(3) 0.010(3) 0.000(3)
C65 0.096(7) 0.030(5) 0.041(6) -0.005(4) 0.018(4) -0.007(4)
C66 0.040(4) 0.030(5) 0.044(5) 0.012(4) 0.004(3) 0.000(3)
C67 0.079(6) 0.029(5) 0.045(6) 0.000(4) 0.012(4) -0.003(4)
C68 0.047(4) 0.040(5) 0.057(6) 0.006(5) 0.008(4) -0.006(3)
C69 0.032(4) 0.048(5) 0.033(5) 0.006(4) -0.001(3) -0.005(3)
C70 0.037(4) 0.026(4) 0.035(5) 0.004(3) 0.006(3) -0.001(3)
C71 0.032(4) 0.020(4) 0.034(4) 0.000(3) 0.002(3) -0.001(3)
C72 0.033(4) 0.023(4) 0.040(5) -0.003(3) -0.002(3) 0.001(3)
C73 0.031(4) 0.047(5) 0.088(7) -0.037(5) 0.008(4) -0.003(3)
C74 0.030(4) 0.072(7) 0.074(7) -0.031(5) -0.006(4) -0.009(4)
C75 0.037(4) 0.029(4) 0.035(5) -0.007(4) 0.000(3) 0.003(3)
C76 0.037(4) 0.043(5) 0.048(5) -0.015(4) 0.004(3) 0.010(3)
C77 0.032(4) 0.032(4) 0.046(5) -0.006(4) -0.006(3) 0.002(3)
C78 0.037(4) 0.046(5) 0.048(5) -0.003(4) -0.001(3) 0.002(3)
C79 0.035(4) 0.045(5) 0.054(5) -0.021(4) -0.001(3) 0.005(3)
C80 0.042(4) 0.028(4) 0.037(5) -0.011(4) 0.000(3) 0.005(3)
C81 0.031(4) 0.042(5) 0.054(5) -0.017(4) -0.002(3) 0.003(3)
C82 0.029(3) 0.022(4) 0.035(4) -0.007(3) 0.002(3) -0.002(3)
C83 0.028(4) 0.041(5) 0.043(5) -0.011(4) -0.004(3) 0.001(3)
C84 0.027(4) 0.065(6) 0.077(7) -0.038(5) 0.006(4) 0.005(4)
C85 0.032(4) 0.066(6) 0.074(7) -0.037(5) -0.004(4) 0.001(4)
C86 0.032(4) 0.032(4) 0.031(4) -0.002(3) 0.000(3) -0.002(3)
C87 0.023(3) 0.026(4) 0.042(5) 0.006(4) 0.001(3) -0.003(3)
C88 0.026(3) 0.021(4) 0.041(5) 0.006(3) 0.005(3) -0.002(3)
C89 0.030(3) 0.026(4) 0.032(4) 0.000(3) 0.005(3) -0.005(3)
C90 0.030(4) 0.031(4) 0.033(5) 0.006(3) 0.000(3) -0.001(3)
C91 0.034(4) 0.028(4) 0.045(5) 0.008(4) 0.009(3) 0.000(3)
C92 0.058(5) 0.018(4) 0.037(5) -0.003(4) 0.013(4) -0.001(3)
C93 0.051(4) 0.030(4) 0.031(4) 0.000(4) 0.012(3) -0.008(3)
C94 0.050(4) 0.033(5) 0.040(5) -0.002(4) 0.006(3) -0.004(3)
C95 0.051(4) 0.020(4) 0.040(5) 0.002(4) 0.007(3) -0.006(3)
C96 0.035(4) 0.030(4) 0.038(5) 0.006(4) 0.005(3) 0.004(3)
C97 0.080(6) 0.017(4) 0.041(5) 0.005(4) 0.013(4) -0.004(3)
C98 0.091(6) 0.028(5) 0.018(4) -0.005(4) 0.007(4) -0.010(4)
C99 0.040(4) 0.022(4) 0.034(4) 0.005(3) 0.008(3) -0.003(3)
C100 0.035(4) 0.027(4) 0.022(4) -0.001(3) 0.002(3) -0.002(3)
C101 0.036(4) 0.039(5) 0.030(5) 0.000(4) -0.001(3) 0.002(3)
C102 0.041(4) 0.034(5) 0.042(5) 0.009(4) 0.010(3) -0.012(3)
C103 0.067(5) 0.031(5) 0.035(5) -0.010(4) 0.014(4) -0.014(4)
C104 0.036(4) 0.031(4) 0.025(4) 0.001(3) -0.002(3) -0.004(3)
C105 0.030(4) 0.073(6) 0.031(5) 0.011(4) 0.001(3) 0.014(4)
C106 0.031(4) 0.045(5) 0.037(5) -0.004(4) 0.005(3) 0.009(3)
C107 0.034(4) 0.061(6) 0.034(5) 0.000(4) -0.010(3) -0.007(4)
C108 0.033(4) 0.073(6) 0.051(6) 0.009(5) 0.003(4) -0.012(4)
C109 0.030(4) 0.065(6) 0.040(5) 0.006(4) 0.009(3) 0.005(4)
C111 0.035(4) 0.052(6) 0.034(5) 0.000(4) 0.003(3) -0.010(3)
C112 0.041(5) 0.065(7) 0.062(6) 0.000(5) -0.019(4) -0.019(4)
C113 0.057(5) 0.053(6) 0.055(6) -0.006(5) -0.010(4) -0.014(4)
C114 0.028(4) 0.109(8) 0.052(6) 0.031(5) 0.013(4) 0.018(4)
C115 0.023(4) 0.100(8) 0.046(5) 0.012(5) -0.003(3) 0.004(4)
C116 0.024(4) 0.081(6) 0.044(5) 0.012(5) 0.005(3) 0.002(4)
C117 0.058(5) 0.036(5) 0.081(7) -0.024(5) -0.025(5) -0.002(4)
C118 0.047(5) 0.058(6) 0.093(8) -0.017(6) -0.033(5) -0.008(4)
C119 0.031(4) 0.032(4) 0.027(4) -0.003(3) 0.002(3) -0.004(3)
C120 0.027(4) 0.082(7) 0.044(5) 0.024(5) 0.014(3) 0.018(4)
C121 0.051(5) 0.044(5) 0.042(5) -0.009(4) 0.008(4) -0.021(4)
N1 0.032(3) 0.030(4) 0.032(4) -0.001(3) 0.004(2) -0.004(2)
N2 0.040(3) 0.038(4) 0.032(4) -0.006(3) 0.002(2) 0.000(3)
N3 0.036(3) 0.045(4) 0.038(4) -0.008(3) 0.003(3) -0.002(3)
N4 0.030(3) 0.044(4) 0.026(4) -0.001(3) 0.002(2) -0.005(3)
N5 0.042(3) 0.033(4) 0.026(4) 0.000(3) 0.001(3) -0.006(3)
N6 0.039(3) 0.047(4) 0.028(4) -0.001(3) 0.004(3) 0.001(3)
N7 0.032(3) 0.058(5) 0.036(4) 0.014(3) -0.004(3) -0.008(3)
N8 0.031(3) 0.033(4) 0.037(4) -0.002(3) -0.009(2) -0.008(2)
N9 0.033(3) 0.047(4) 0.035(4) 0.001(3) -0.002(3) 0.001(3)
N10 0.029(3) 0.028(4) 0.041(4) 0.001(3) -0.004(2) 0.002(2)
N11 0.034(3) 0.027(4) 0.037(4) 0.007(3) 0.002(3) -0.007(2)
N12 0.032(3) 0.044(4) 0.027(4) 0.001(3) 0.005(2) -0.002(3)
N13 0.038(3) 0.033(4) 0.035(4) -0.006(3) 0.007(3) -0.008(2)
N14 0.041(3) 0.033(4) 0.031(4) 0.001(3) 0.003(3) 0.002(3)
N15 0.033(3) 0.037(4) 0.039(4) 0.001(3) -0.004(3) -0.002(3)
N16 0.031(3) 0.064(5) 0.038(4) 0.010(4) 0.003(3) -0.005(3)
O1 0.039(3) 0.025(3) 0.041(3) 0.000(2) 0.000(2) -0.001(2)
O2 0.138(6) 0.034(4) 0.042(4) 0.008(3) 0.035(4) -0.001(3)
O1W 0.058(3) 0.044(4) 0.089(5) 0.006(3) 0.028(3) 0.009(3)
O3 0.034(3) 0.028(3) 0.044(3) -0.002(2) 0.000(2) -0.004(2)
O2W 0.065(4) 0.045(4) 0.099(5) 0.006(3) 0.035(3) -0.001(3)
O4 0.038(3) 0.036(3) 0.053(4) -0.019(3) -0.003(2) 0.004(2)
O3W 0.113(6) 0.079(6) 0.186(9) -0.037(6) 0.048(6) -0.013(4)
O5 0.030(2) 0.031(3) 0.038(3) -0.003(2) -0.003(2) -0.0010(19)
O4W 0.117(6) 0.065(5) 0.152(8) 0.030(5) 0.044(5) 0.009(4)
O6 0.035(3) 0.039(3) 0.051(4) -0.016(3) 0.000(2) 0.002(2)
O7 0.049(3) 0.022(3) 0.041(3) 0.003(2) -0.003(2) -0.001(2)
O8 0.072(3) 0.029(3) 0.041(4) 0.010(3) 0.025(3) 0.005(2)
O9 0.074(4) 0.027(3) 0.035(3) 0.012(3) 0.020(3) 0.006(2)
O10 0.048(3) 0.024(3) 0.041(3) 0.001(2) -0.005(2) -0.006(2)
O11 0.032(3) 0.036(3) 0.041(3) -0.003(2) -0.002(2) -0.007(2)
O12 0.034(3) 0.037(3) 0.047(3) -0.011(3) 0.000(2) 0.004(2)
O13 0.043(3) 0.030(3) 0.031(3) 0.006(2) -0.002(2) -0.005(2)
O14 0.144(6) 0.028(3) 0.036(4) 0.006(3) 0.042(4) -0.003(3)
O15 0.041(3) 0.043(3) 0.051(4) -0.016(3) 0.002(2) 0.002(2)
O16 0.032(3) 0.030(3) 0.046(3) -0.003(2) 0.001(2) -0.003(2)
Cd1 0.0299(3) 0.0216(3) 0.0267(3) 0.0014(2) -0.0009(2) -0.00140(19)
Cd2 0.0320(3) 0.0240(3) 0.0255(3) 0.0015(2) 0.0011(2) -0.00511(19)
Cd3 0.0353(3) 0.0221(3) 0.0250(3) 0.0008(2) 0.00124(19) -0.0044(2)
Cd4 0.0295(2) 0.0225(3) 0.0268(3) 0.0026(2) -0.00038(19) -0.0031(2)

loop_
_atom_type_symbol
_atom_type_description
_atom_type_scat_dispersion_real
_atom_type_scat_dispersion_imag
_atom_type_scat_source
C C 0.0033 0.0016 'International Tables Vol C Tables 4.2.6.8 and 6.1.1.4'
H H 0.0000 0.0000 'International Tables Vol C Tables 4.2.6.8 and 6.1.1.4'
N N 0.0061 0.0033 'International Tables Vol C Tables 4.2.6.8 and 6.1.1.4'
O O 0.0106 0.0060 'International Tables Vol C Tables 4.2.6.8 and 6.1.1.4'
Cd Cd -0.8075 1.2024 'International Tables Vol C Tables 4.2.6.8 and 6.1.1.4'

loop_
_geom_angle_atom_site_label_1
_geom_angle_atom_site_label_2
_geom_angle_atom_site_label_3
_geom_angle
_geom_angle_site_symmetry_1
_geom_angle_site_symmetry_3
_geom_angle_publ_flag
N2 C1 N3 110.0(7) . . ?
N2 C1 H1 125.0 . . ?
N3 C1 H1 125.0 . . ?
C7 C2 N2 109.1(7) . . ?
C7 C2 H2 125.4 . . ?
N2 C2 H2 125.4 . . ?
N3 C3 C4 114.4(5) . . ?
N3 C3 H3 122.8 . . ?
C4 C3 H3 122.8 . . ?
C8 C4 C5 117.7(7) . . ?
C8 C4 C3 121.1(6) . . ?
C5 C4 C3 121.0(7) . . ?
C6 C5 C4 121.3(7) . . ?
C6 C5 H5 119.3 . . ?
C4 C5 H5 119.3 . . ?
C5 C6 C13 122.7(7) . . ?
C5 C6 H6 118.7 . . ?
C13 C6 H6 118.7 . . ?
C2 C7 N3 106.8(7) . . ?
C2 C7 H7 126.6 . . ?
N3 C7 H7 126.6 . . ?
C4 C8 C14 120.9(7) . . ?
C4 C8 H8 119.5 . . ?
C14 C8 H8 119.5 . . ?
C10 C9 N4 107.2(7) . . ?
C10 C9 H9 126.4 . . ?
N4 C9 H9 126.4 . . ?
C9 C10 N1 109.0(6) . . ?
C9 C10 H10 125.5 . . ?
N1 C10 H10 125.5 . . ?
N1 C11 N4 111.0(6) . . ?
N1 C11 H11 124.5 . . ?
N4 C11 H11 124.5 . . ?
C13 C12 N4 114.4(5) . . ?
C13 C12 H12 122.8 . . ?
N4 C12 H12 122.8 . . ?
C6 C13 C14 115.3(7) . . ?
C6 C13 C12 124.2(7) . . ?
C14 C13 C12 120.4(6) . . ?
C8 C14 C13 122.0(7) . . ?
C8 C14 H14 119.0 . . ?
C13 C14 H14 119.0 . . ?
C16 C15 N5 108.5(7) . . ?
C16 C15 H15 125.8 . . ?
N5 C15 H15 125.8 . . ?
C15 C16 N6 108.0(7) . . ?
C15 C16 H16 126.0 . . ?
N6 C16 H16 126.0 . . ?
N5 C17 N6 110.7(6) . . ?
N5 C17 H17 124.7 . . ?
N6 C17 H17 124.7 . . ?
C19 C18 N6 115.9(6) . . ?
C19 C18 H18 122.1 . . ?
N6 C18 H18 122.1 . . ?
C24 C19 C20 115.6(7) . . ?
C24 C19 C18 120.6(6) . . ?
C20 C19 C18 123.6(7) . . ?
C21 C20 C19 122.2(7) . . ?
C21 C20 H20 118.9 . . ?
C19 C20 H20 118.9 . . ?
C20 C21 C22 121.1(7) . . ?
C20 C21 H21 119.5 . . ?
C22 C21 H21 119.5 . . ?
C23 C22 C21 117.8(7) . . ?
C23 C22 C25 120.2(7) . . ?
C21 C22 C25 121.8(7) . . ?
C24 C23 C22 121.2(7) . . ?
C24 C23 H23 119.4 . . ?
C22 C23 H23 119.4 . . ?
C23 C24 C19 122.1(7) . . ?
C23 C24 H24 119.0 . . ?
C19 C24 H24 119.0 . . ?
N7 C25 C22 113.3(6) . . ?
N7 C25 H25 123.4 . . ?
C22 C25 H25 123.4 . . ?
N8 C26 N7 111.1(7) . . ?
N8 C26 H26 124.4 . . ?
N7 C26 H26 124.4 . . ?
C28 C27 N7 107.8(7) . . ?
C28 C27 H27 126.1 . . ?
N7 C27 H27 126.1 . . ?
C27 C28 N8 108.2(8) . . ?
C27 C28 H28 125.9 . . ?
N8 C28 H28 125.9 . . ?
C30 C29 N11 110.5(6) . . ?
C30 C29 H29 124.8 . . ?
N11 C29 H29 124.8 . . ?
C29 C30 N12 105.8(7) . . ?
C29 C30 H30 127.1 . . ?
N12 C30 H30 127.1 . . ?
N11 C31 N12 112.2(6) . . ?
N11 C31 H31 123.9 . . ?
N12 C31 H31 123.9 . . ?
C35 C32 N12 113.1(5) . . ?
C35 C32 H32 123.5 . . ?
N12 C32 H32 123.5 . . ?
C34 C33 C35 122.1(8) . . ?
C34 C33 H33 118.9 . . ?
C35 C33 H33 118.9 . . ?
C33 C34 C46 122.5(8) . . ?
C33 C34 H34 118.8 . . ?
C46 C34 H34 118.8 . . ?
C36 C35 C33 114.9(7) . . ?
C36 C35 C32 121.1(6) . . ?
C33 C35 C32 123.7(7) . . ?
C35 C36 C45 122.4(7) . . ?
C35 C36 H36 118.8 . . ?
C45 C36 H36 118.8 . . ?
C59 C37 C38 138.2(14) . . ?
C59 C37 H37 110.9 . . ?
C38 C37 H37 110.9 . . ?
C39 C38 C43 116.2(8) . . ?
C39 C38 C37 116.5(11) . . ?
C43 C38 C37 127.3(11) . . ?
C40 C39 C38 122.4(9) . . ?
C40 C39 H39 118.8 . . ?
C38 C39 H39 118.8 . . ?
C39 C40 C41 120.8(8) . . ?
C39 C40 H40 119.6 . . ?
C41 C40 H40 119.6 . . ?
C42 C41 C40 119.5(7) . . ?
C42 C41 C44 119.5(6) . . ?
C40 C41 C44 120.9(6) . . ?
C41 C42 C43 118.3(8) . . ?
C41 C42 H42 120.8 . . ?
C43 C42 H42 120.8 . . ?
C38 C43 C42 122.6(9) . . ?
C38 C43 H43 118.7 . . ?
C42 C43 H43 118.7 . . ?
O15 C44 O16 122.1(6) . . ?
O15 C44 C41 118.6(6) . . ?
O16 C44 C41 119.2(6) . . ?
O15 C44 Cd2 60.9(4) . 1_444 ?
O16 C44 Cd2 61.8(3) . 1_444 ?
C41 C44 Cd2 170.1(5) . 1_444 ?
C46 C45 C36 123.2(7) . . ?
C46 C45 H45 118.4 . . ?
C36 C45 H45 118.4 . . ?
C45 C46 C34 114.8(7) . . ?
C45 C46 C120 123.2(7) . . ?
C34 C46 C120 121.7(7) . . ?
O10 C47 O9 122.1(6) . . ?
O10 C47 C48 120.9(7) . . ?
O9 C47 C48 116.9(7) . . ?
O10 C47 Cd4 63.5(4) . . ?
O9 C47 Cd4 58.7(3) . . ?
C48 C47 Cd4 173.7(5) . . ?
C53 C48 C49 118.4(6) . . ?
C53 C48 C47 120.4(6) . . ?
C49 C48 C47 121.1(6) . . ?
C50 C49 C48 120.4(7) . . ?
C50 C49 H49 119.8 . . ?
C48 C49 H49 119.8 . . ?
C49 C50 C51 121.4(7) . . ?
C49 C50 H50 119.3 . . ?
C51 C50 H50 119.3 . . ?
C52 C51 C50 117.2(6) . . ?
C52 C51 C54 119.0(7) . . ?
C50 C51 C54 123.7(7) . . ?
C53 C52 C51 122.0(7) . . ?
C53 C52 H52 119.0 . . ?
C51 C52 H52 119.0 . . ?
C52 C53 C48 120.5(7) . . ?
C52 C53 H53 119.8 . . ?
C48 C53 H53 119.8 . . ?
C54 C54 C51 126.9(10) 3_665 . ?
C54 C54 H54 116.6 3_665 . ?
C51 C54 H54 116.6 . . ?
O12 C55 O11 122.2(6) . . ?
O12 C55 C56 118.3(6) . . ?
O11 C55 C56 119.4(6) . . ?
O12 C55 Cd4 60.2(4) . . ?
O11 C55 Cd4 62.6(3) . . ?
C56 C55 Cd4 169.6(5) . . ?
C62 C56 C57 118.4(7) . . ?
C62 C56 C55 120.8(6) . . ?
C57 C56 C55 120.8(7) . . ?
C58 C57 C56 120.9(8) . . ?
C58 C57 H57 119.5 . . ?
C56 C57 H57 119.5 . . ?
C57 C58 C60 122.6(9) . . ?
C57 C58 H58 118.7 . . ?
C60 C58 H58 118.7 . . ?
C37 C59 C60 135.4(14) . . ?
C37 C59 H59 112.3 . . ?
C60 C59 H59 112.3 . . ?
C61 C60 C58 116.5(8) . . ?
C61 C60 C59 130.2(12) . . ?
C58 C60 C59 113.3(11) . . ?
C60 C61 C62 123.0(9) . . ?
C60 C61 H61 118.5 . . ?
C62 C61 H61 118.5 . . ?
C56 C62 C61 118.6(8) . . ?
C56 C62 H62 120.7 . . ?
C61 C62 H62 120.7 . . ?
O1 C63 O2 121.9(7) . . ?
O1 C63 C64 120.9(7) . . ?
O2 C63 C64 117.2(7) . . ?
O1 C63 Cd3 62.2(4) . . ?
O2 C63 Cd3 59.7(4) . . ?
C64 C63 Cd3 176.9(5) . . ?
C65 C64 C70 119.8(7) . . ?
C65 C64 C63 121.1(7) . . ?
C70 C64 C63 119.1(7) . . ?
C64 C65 C67 120.3(8) . . ?
C64 C65 H65 119.8 . . ?
C67 C65 H65 119.8 . . ?
C67 C66 C69 118.7(7) . . ?
C67 C66 C68 117.3(7) . . ?
C69 C66 C68 123.9(7) . . ?
C66 C67 C65 121.0(8) . . ?
C66 C67 H67 119.5 . . ?
C65 C67 H67 119.5 . . ?
C68 C68 C66 126.3(11) 3_657 . ?
C68 C68 H68 116.9 3_657 . ?
C66 C68 H68 116.9 . . ?
C70 C69 C66 120.6(7) . . ?
C70 C69 H69 119.7 . . ?
C66 C69 H69 119.7 . . ?
C64 C70 C69 119.6(7) . . ?
C64 C70 H70 120.2 . . ?
C69 C70 H70 120.2 . . ?
O4 C71 O3 123.2(6) . . ?
O4 C71 C72 119.8(6) . . ?
O3 C71 C72 117.0(6) . . ?
O4 C71 Cd3 65.2(4) . . ?
O3 C71 Cd3 58.6(3) . . ?
C72 C71 Cd3 168.4(5) . . ?
C77 C72 C73 117.6(7) . . ?
C77 C72 C71 120.3(6) . . ?
C73 C72 C71 121.8(6) . . ?
C74 C73 C72 121.5(7) . . ?
C74 C73 H73 119.2 . . ?
C72 C73 H73 119.2 . . ?
C73 C74 C75 121.2(7) . . ?
C73 C74 H74 119.4 . . ?
C75 C74 H74 119.4 . . ?
C74 C75 C76 117.6(7) . . ?
C74 C75 C78 123.0(6) . . ?
C76 C75 C78 119.5(6) . . ?
C77 C76 C75 121.2(6) . . ?
C77 C76 H76 119.4 . . ?
C75 C76 H76 119.4 . . ?
C76 C77 C72 120.9(6) . . ?
C76 C77 H77 119.6 . . ?
C72 C77 H77 119.6 . . ?
C79 C78 C75 129.5(7) . . ?
C79 C78 H78 115.2 . . ?
C75 C78 H78 115.2 . . ?
C78 C79 C80 128.6(7) . . ?
C78 C79 H79 115.7 . . ?
C80 C79 H79 115.7 . . ?
C81 C80 C85 116.2(7) . . ?
C81 C80 C79 119.4(6) . . ?
C85 C80 C79 124.3(6) . . ?
C83 C81 C80 122.7(6) . . ?
C83 C81 H81 118.6 . . ?
C80 C81 H81 118.6 . . ?
C83 C82 C84 118.7(7) . . ?
C83 C82 C86 120.8(6) . . ?
C84 C82 C86 120.5(6) . . ?
C81 C83 C82 120.1(6) . . ?
C81 C83 H83 120.0 . . ?
C82 C83 H83 120.0 . . ?
C82 C84 C85 120.3(7) . . ?
C82 C84 H84 119.9 . . ?
C85 C84 H84 119.9 . . ?
C84 C85 C80 121.9(7) . . ?
C84 C85 H85 119.0 . . ?
C80 C85 H85 119.0 . . ?
O6 C86 O5 122.2(6) . . ?
O6 C86 C82 120.1(6) . . ?
O5 C86 C82 117.5(6) . . ?
O6 C86 Cd1 64.0(4) . . ?
O5 C86 Cd1 58.9(3) . . ?
C82 C86 Cd1 166.9(5) . . ?
O7 C87 O8 121.4(6) . . ?
O7 C87 C88 120.5(7) . . ?
O8 C87 C88 118.1(6) . . ?
O7 C87 Cd1 64.2(4) . . ?
O8 C87 Cd1 57.3(3) . . ?
C88 C87 Cd1 174.1(5) . . ?
C89 C88 C93 119.0(6) . . ?
C89 C88 C87 122.1(6) . . ?
C93 C88 C87 118.8(7) . . ?
C90 C89 C88 121.5(7) . . ?
C90 C89 H89 119.3 . . ?
C88 C89 H89 119.3 . . ?
C89 C90 C91 119.8(7) . . ?
C89 C90 H90 120.1 . . ?
C91 C90 H90 120.1 . . ?
C92 C91 C90 118.9(7) . . ?
C92 C91 C94 118.8(7) . . ?
C90 C91 C94 122.3(7) . . ?
C91 C92 C93 121.2(7) . . ?
C91 C92 H92 119.4 . . ?
C93 C92 H92 119.4 . . ?
C92 C93 C88 119.5(7) . . ?
C92 C93 H93 120.2 . . ?
C88 C93 H93 120.2 . . ?
C95 C94 C91 127.7(8) . . ?
C95 C94 H94 116.2 . . ?
C91 C94 H94 116.2 . . ?
C94 C95 C96 126.9(8) . . ?
C94 C95 H95 116.5 . . ?
C96 C95 H95 116.5 . . ?
C97 C96 C101 117.8(7) . . ?
C97 C96 C95 119.0(7) . . ?
C101 C96 C95 123.1(7) . . ?
C96 C97 C98 121.2(7) . . ?
C96 C97 H97 119.4 . . ?
C98 C97 H97 119.4 . . ?
C97 C98 C99 120.1(7) . . ?
C97 C98 H98 120.0 . . ?
C99 C98 H98 120.0 . . ?
C100 C99 C98 119.6(6) . . ?
C100 C99 C102 121.6(6) . . ?
C98 C99 C102 118.8(7) . . ?
C99 C100 C101 119.8(7) . . ?
C99 C100 H100 120.1 . . ?
C101 C100 H100 120.1 . . ?
C100 C101 C96 121.5(7) . . ?
C100 C101 H101 119.2 . . ?
C96 C101 H101 119.2 . . ?
O14 C102 O13 122.8(7) . . ?
O14 C102 C99 118.1(7) . . ?
O13 C102 C99 119.0(7) . . ?
O14 C102 Cd2 60.6(4) . . ?
O13 C102 Cd2 62.2(4) . . ?
C99 C102 Cd2 177.5(5) . . ?
C121 C103 N14 105.3(7) . . ?
C121 C103 H103 127.4 . . ?
N14 C103 H103 127.4 . . ?
N14 C104 N13 111.8(6) . . ?
N14 C104 H104 124.1 . . ?
N13 C104 H104 124.1 . . ?
N14 C105 C106 113.2(5) . . ?
N14 C105 H105 123.4 . . ?
C106 C105 H105 123.4 . . ?
C107 C106 C116 117.9(7) . . ?
C107 C106 C105 118.8(6) . . ?
C116 C106 C105 123.2(7) . . ?
C108 C107 C106 120.7(6) . . ?
C108 C107 H107 119.7 . . ?
C106 C107 H107 119.7 . . ?
C109 C108 C107 121.6(7) . . ?
C109 C108 H108 119.2 . . ?
C107 C108 H108 119.2 . . ?
C108 C109 C115 116.7(7) . . ?
C108 C109 C114 120.9(6) . . ?
C115 C109 C114 122.2(7) . . ?
N15 C111 N16 112.1(7) . . ?
N15 C111 H111 124.0 . . ?
N16 C111 H111 124.0 . . ?
C113 C112 N16 106.4(7) . . ?
C113 C112 H112 126.8 . . ?
N16 C112 H112 126.8 . . ?
C112 C113 N15 109.4(8) . . ?
C112 C113 H113 125.3 . . ?
N15 C113 H113 125.3 . . ?
N16 C114 C109 114.0(6) . . ?
N16 C114 H114 123.0 . . ?
C109 C114 H114 123.0 . . ?
C116 C115 C109 122.5(7) . . ?
C116 C115 H115 118.8 . . ?
C109 C115 H115 118.8 . . ?
C115 C116 C106 120.6(7) . . ?
C115 C116 H116 119.7 . . ?
C106 C116 H116 119.7 . . ?
C118 C117 N10 109.6(7) . . ?
C118 C117 H117 125.2 . . ?
N10 C117 H117 125.2 . . ?
C117 C118 N9 106.3(7) . . ?
C117 C118 H118 126.9 . . ?
N9 C118 H118 126.9 . . ?
N10 C119 N9 112.5(6) . . ?
N10 C119 H119 123.7 . . ?
N9 C119 H119 123.7 . . ?
C46 C120 N9 113.8(6) . . ?
C46 C120 H120 123.1 . . ?
N9 C120 H120 123.1 . . ?
C103 C121 N13 110.2(6) . . ?
C103 C121 H121 124.9 . . ?
N13 C121 H121 124.9 . . ?
C11 N1 C10 106.2(5) . . ?
C11 N1 Cd4 129.5(5) . . ?
C10 N1 Cd4 122.7(4) . . ?
C1 N2 C2 106.5(6) . . ?
C1 N2 Cd3 126.0(5) . . ?
C2 N2 Cd3 127.4(5) . . ?
C1 N3 C7 107.5(6) . . ?
C1 N3 C3 125.6(7) . . ?
C7 N3 C3 126.9(6) . . ?
C11 N4 C9 106.6(6) . . ?
C11 N4 C12 125.8(6) . . ?
C9 N4 C12 127.5(6) . . ?
C17 N5 C15 105.6(6) . . ?
C17 N5 Cd3 130.1(5) . . ?
C15 N5 Cd3 122.0(4) . . ?
C17 N6 C16 107.3(6) . . ?
C17 N6 C18 125.8(6) . . ?
C16 N6 C18 126.9(6) . . ?
C26 N7 C27 106.4(6) . . ?
C26 N7 C25 126.2(7) . . ?
C27 N7 C25 127.4(7) . . ?
C26 N8 C28 106.4(6) . . ?
C26 N8 Cd4 127.8(5) . . ?
C28 N8 Cd4 125.7(5) . . ?
C119 N9 C118 106.4(6) . . ?
C119 N9 C120 126.5(7) . . ?
C118 N9 C120 127.1(6) . . ?
C119 N10 C117 105.1(6) . . ?
C119 N10 Cd1 127.4(5) . 3_768 ?
C117 N10 Cd1 127.5(5) . 3_768 ?
C31 N11 C29 104.7(6) . . ?
C31 N11 Cd1 130.3(5) . . ?
C29 N11 Cd1 122.7(4) . . ?
C31 N12 C30 106.8(5) . . ?
C31 N12 C32 127.0(6) . . ?
C30 N12 C32 126.2(6) . . ?
C104 N13 C121 104.8(6) . . ?
C104 N13 Cd2 131.3(5) . 3_776 ?
C121 N13 Cd2 122.4(4) . 3_776 ?
C104 N14 C103 108.0(6) . . ?
C104 N14 C105 126.3(6) . . ?
C103 N14 C105 125.7(6) . . ?
C111 N15 C113 105.4(6) . . ?
C111 N15 Cd2 129.7(5) . . ?
C113 N15 Cd2 124.9(5) . . ?
C111 N16 C112 106.6(7) . . ?
C111 N16 C114 126.1(8) . . ?
C112 N16 C114 127.2(7) . . ?
C63 O1 Cd3 90.4(4) . . ?
C63 O2 Cd3 92.5(5) . . ?
C71 O3 Cd3 93.5(4) . . ?
C71 O4 Cd3 87.4(4) . . ?
C86 O5 Cd1 93.1(4) . . ?
C86 O6 Cd1 88.1(4) . . ?
C87 O7 Cd1 88.5(4) . . ?
C87 O8 Cd1 95.3(4) . . ?
C47 O9 Cd4 93.8(4) . . ?
C47 O10 Cd4 89.1(4) . . ?
C55 O11 Cd4 89.5(4) . . ?
C55 O12 Cd4 92.0(4) . . ?
C102 O13 Cd2 90.0(4) . . ?
C102 O14 Cd2 91.6(5) . . ?
C44 O15 Cd2 91.6(4) . 1_444 ?
C44 O16 Cd2 90.1(4) . 1_444 ?
N10 Cd1 N11 102.6(2) 3_768 . ?
N10 Cd1 O5 92.77(18) 3_768 . ?
N11 Cd1 O5 126.90(17) . . ?
N10 Cd1 O8 99.0(2) 3_768 . ?
N11 Cd1 O8 86.06(18) . . ?
O5 Cd1 O8 141.49(17) . . ?
N10 Cd1 O6 144.74(19) 3_768 . ?
N11 Cd1 O6 87.65(18) . . ?
O5 Cd1 O6 55.71(15) . . ?
O8 Cd1 O6 115.42(18) . . ?
N10 Cd1 O7 105.05(18) 3_768 . ?
N11 Cd1 O7 134.57(18) . . ?
O5 Cd1 O7 86.93(16) . . ?
O8 Cd1 O7 54.64(17) . . ?
O6 Cd1 O7 89.94(16) . . ?
N10 Cd1 C86 120.1(2) 3_768 . ?
N11 Cd1 C86 110.1(2) . . ?
O5 Cd1 C86 28.01(16) . . ?
O8 Cd1 C86 131.1(2) . . ?
O6 Cd1 C86 27.89(16) . . ?
O7 Cd1 C86 85.79(18) . . ?
N10 Cd1 C87 104.24(19) 3_768 . ?
N11 Cd1 C87 110.6(2) . . ?
O5 Cd1 C87 114.11(19) . . ?
O8 Cd1 C87 27.40(18) . . ?
O6 Cd1 C87 103.32(18) . . ?
O7 Cd1 C87 27.25(17) . . ?
C86 Cd1 C87 108.8(2) . . ?
N15 Cd2 N13 103.4(2) . 3_776 ?
N15 Cd2 O14 96.5(2) . . ?
N13 Cd2 O14 82.45(19) 3_776 . ?
N15 Cd2 O15 143.2(2) . 1_666 ?
N13 Cd2 O15 85.76(18) 3_776 1_666 ?
O14 Cd2 O15 120.2(2) . 1_666 ?
N15 Cd2 O16 93.33(19) . 1_666 ?
N13 Cd2 O16 128.21(18) 3_776 1_666 ?
O14 Cd2 O16 144.32(18) . 1_666 ?
O15 Cd2 O16 55.47(15) 1_666 1_666 ?
N15 Cd2 O13 103.93(18) . . ?
N13 Cd2 O13 131.74(19) 3_776 . ?
O14 Cd2 O13 55.55(17) . . ?
O15 Cd2 O13 95.23(17) 1_666 . ?
O16 Cd2 O13 88.80(17) 1_666 . ?
N15 Cd2 C102 101.8(2) . . ?
N13 Cd2 C102 107.4(2) 3_776 . ?
O14 Cd2 C102 27.7(2) . . ?
O15 Cd2 C102 109.4(2) 1_666 . ?
O16 Cd2 C102 116.6(2) 1_666 . ?
O13 Cd2 C102 27.83(19) . . ?
N15 Cd2 C44 120.1(2) . 1_666 ?
N13 Cd2 C44 109.1(2) 3_776 1_666 ?
O14 Cd2 C44 135.9(2) . 1_666 ?
O15 Cd2 C44 27.54(17) 1_666 1_666 ?
O16 Cd2 C44 28.09(16) 1_666 1_666 ?
O13 Cd2 C44 90.14(18) . 1_666 ?
C102 Cd2 C44 113.9(2) . 1_666 ?
N2 Cd3 N5 101.5(2) . . ?
N2 Cd3 O3 94.07(19) . . ?
N5 Cd3 O3 126.07(18) . . ?
N2 Cd3 O2 99.4(2) . . ?
N5 Cd3 O2 83.5(2) . . ?
O3 Cd3 O2 144.16(18) . . ?
N2 Cd3 O1 104.61(18) . . ?
N5 Cd3 O1 133.84(19) . . ?
O3 Cd3 O1 89.29(16) . . ?
O2 Cd3 O1 55.23(17) . . ?
N2 Cd3 O4 144.54(19) . . ?
N5 Cd3 O4 86.80(18) . . ?
O3 Cd3 O4 55.10(15) . . ?
O2 Cd3 O4 115.8(2) . . ?
O1 Cd3 O4 93.13(16) . . ?
N2 Cd3 C71 121.1(2) . . ?
N5 Cd3 C71 108.9(2) . . ?
O3 Cd3 C71 27.90(16) . . ?
O2 Cd3 C71 132.6(2) . . ?
O1 Cd3 C71 89.03(18) . . ?
O4 Cd3 C71 27.38(16) . . ?
N2 Cd3 C63 103.2(2) . . ?
N5 Cd3 C63 109.4(2) . . ?
O3 Cd3 C63 116.7(2) . . ?
O2 Cd3 C63 27.8(2) . . ?
O1 Cd3 C63 27.48(18) . . ?
O4 Cd3 C63 106.3(2) . . ?
C71 Cd3 C63 112.0(2) . . ?
N8 Cd4 N1 103.9(2) . . ?
N8 Cd4 O9 97.05(19) . . ?
N1 Cd4 O9 84.79(18) . . ?
N8 Cd4 O12 143.06(19) . . ?
N1 Cd4 O12 87.32(17) . . ?
O9 Cd4 O12 119.19(18) . . ?
N8 Cd4 O11 92.25(18) . . ?
N1 Cd4 O11 129.30(17) . . ?
O9 Cd4 O11 141.07(17) . . ?
O12 Cd4 O11 55.52(15) . . ?
N8 Cd4 O10 104.42(18) . . ?
N1 Cd4 O10 132.86(18) . . ?
O9 Cd4 O10 54.98(16) . . ?
O12 Cd4 O10 91.96(16) . . ?
O11 Cd4 O10 86.10(16) . . ?
N8 Cd4 C55 119.1(2) . . ?
N1 Cd4 C55 110.71(19) . . ?
O9 Cd4 C55 133.68(19) . . ?
O12 Cd4 C55 27.80(16) . . ?
O11 Cd4 C55 27.87(16) . . ?
O10 Cd4 C55 86.74(18) . . ?
N8 Cd4 C47 102.82(19) . . ?
N1 Cd4 C47 109.1(2) . . ?
O9 Cd4 C47 27.55(18) . . ?
O12 Cd4 C47 106.45(19) . . ?
O11 Cd4 C47 113.5(2) . . ?
O10 Cd4 C47 27.44(18) . . ?
C55 Cd4 C47 110.5(2) . . ?

loop_
_geom_bond_atom_site_label_1
_geom_bond_atom_site_label_2
_geom_bond_distance
_geom_bond_site_symmetry_2
_geom_bond_publ_flag
C1 N2 1.320(9) . ?
C1 N3 1.336(8) . ?
C1 H1 0.9300 . ?
C2 C7 1.339(10) . ?
C2 N2 1.357(9) . ?
C2 H2 0.9300 . ?
C3 N3 1.477(9) . ?
C3 C4 1.522(10) . ?
C3 H3 0.9300 . ?
C4 C8 1.375(10) . ?
C4 C5 1.383(10) . ?
C5 C6 1.364(11) . ?
C5 H5 0.9300 . ?
C6 C13 1.392(10) . ?
C6 H6 0.9300 . ?
C7 N3 1.357(10) . ?
C7 H7 0.9300 . ?
C8 C14 1.386(10) . ?
C8 H8 0.9300 . ?
C9 C10 1.346(9) . ?
C9 N4 1.367(9) . ?
C9 H9 0.9300 . ?
C10 N1 1.363(8) . ?
C10 H10 0.9300 . ?
C11 N1 1.322(8) . ?
C11 N4 1.340(8) . ?
C11 H11 0.9300 . ?
C12 C13 1.470(9) . ?
C12 N4 1.478(8) . ?
C12 H12 0.9300 . ?
C13 C14 1.399(10) . ?
C14 H14 0.9300 . ?
C15 C16 1.332(10) . ?
C15 N5 1.377(9) . ?
C15 H15 0.9300 . ?
C16 N6 1.347(9) . ?
C16 H16 0.9300 . ?
C17 N5 1.324(8) . ?
C17 N6 1.330(8) . ?
C17 H17 0.9300 . ?
C18 C19 1.462(9) . ?
C18 N6 1.474(8) . ?
C18 H18 0.9300 . ?
C19 C24 1.383(10) . ?
C19 C20 1.402(9) . ?
C20 C21 1.360(10) . ?
C20 H20 0.9300 . ?
C21 C22 1.378(10) . ?
C21 H21 0.9300 . ?
C22 C23 1.373(9) . ?
C22 C25 1.509(10) . ?
C23 C24 1.372(10) . ?
C23 H23 0.9300 . ?
C24 H24 0.9300 . ?
C25 N7 1.471(9) . ?
C25 H25 0.9300 . ?
C26 N8 1.302(8) . ?
C26 N7 1.339(8) . ?
C26 H26 0.9300 . ?
C27 C28 1.333(11) . ?
C27 N7 1.356(10) . ?
C27 H27 0.9300 . ?
C28 N8 1.374(9) . ?
C28 H28 0.9300 . ?
C29 C30 1.338(9) . ?
C29 N11 1.376(8) . ?
C29 H29 0.9300 . ?
C30 N12 1.382(9) . ?
C30 H30 0.9300 . ?
C31 N11 1.316(8) . ?
C31 N12 1.330(9) . ?
C31 H31 0.9300 . ?
C32 C35 1.469(9) . ?
C32 N12 1.480(8) . ?
C32 H32 0.9300 . ?
C33 C34 1.375(11) . ?
C33 C35 1.416(10) . ?
C33 H33 0.9300 . ?
C34 C46 1.403(10) . ?
C34 H34 0.9300 . ?
C35 C36 1.378(10) . ?
C36 C45 1.389(10) . ?
C36 H36 0.9300 . ?
C37 C59 1.236(11) . ?
C37 C38 1.403(11) . ?
C37 H37 0.9300 . ?
C38 C39 1.381(13) . ?
C38 C43 1.391(13) . ?
C39 C40 1.350(10) . ?
C39 H39 0.9300 . ?
C40 C41 1.387(9) . ?
C40 H40 0.9300 . ?
C41 C42 1.376(10) . ?
C41 C44 1.507(9) . ?
C42 C43 1.396(11) . ?
C42 H42 0.9300 . ?
C43 H43 0.9300 . ?
C44 O15 1.247(8) . ?
C44 O16 1.269(7) . ?
C44 Cd2 2.695(7) 1_444 ?
C45 C46 1.378(10) . ?
C45 H45 0.9300 . ?
C46 C120 1.480(9) . ?
C47 O10 1.251(8) . ?
C47 O9 1.258(8) . ?
C47 C48 1.489(9) . ?
C47 Cd4 2.713(7) . ?
C48 C53 1.393(9) . ?
C48 C49 1.397(9) . ?
C49 C50 1.389(9) . ?
C49 H49 0.9300 . ?
C50 C51 1.398(9) . ?
C50 H50 0.9300 . ?
C51 C52 1.390(9) . ?
C51 C54 1.450(9) . ?
C52 C53 1.383(9) . ?
C52 H52 0.9300 . ?
C53 H53 0.9300 . ?
C54 C54 1.319(13) 3_665 ?
C54 H54 0.9300 . ?
C55 O12 1.258(8) . ?
C55 O11 1.260(7) . ?
C55 C56 1.487(9) . ?
C55 Cd4 2.696(7) . ?
C56 C62 1.386(10) . ?
C56 C57 1.391(9) . ?
C57 C58 1.353(11) . ?
C57 H57 0.9300 . ?
C58 C60 1.379(15) . ?
C58 H58 0.9300 . ?
C59 C60 1.409(12) . ?
C59 H59 0.9300 . ?
C60 C61 1.368(13) . ?
C61 C62 1.403(10) . ?
C61 H61 0.9300 . ?
C62 H62 0.9300 . ?
C63 O1 1.246(8) . ?
C63 O2 1.258(8) . ?
C63 C64 1.497(9) . ?
C63 Cd3 2.699(7) . ?
C64 C65 1.386(10) . ?
C64 C70 1.388(9) . ?
C65 C67 1.387(10) . ?
C65 H65 0.9300 . ?
C66 C67 1.376(10) . ?
C66 C69 1.405(10) . ?
C66 C68 1.480(10) . ?
C67 H67 0.9300 . ?
C68 C68 1.290(14) 3_657 ?
C68 H68 0.9300 . ?
C69 C70 1.394(9) . ?
C69 H69 0.9300 . ?
C70 H70 0.9300 . ?
C71 O4 1.236(7) . ?
C71 O3 1.259(7) . ?
C71 C72 1.496(9) . ?
C71 Cd3 2.685(7) . ?
C72 C77 1.389(9) . ?
C72 C73 1.390(9) . ?
C73 C74 1.380(10) . ?
C73 H73 0.9300 . ?
C74 C75 1.387(10) . ?
C74 H74 0.9300 . ?
C75 C76 1.395(9) . ?
C75 C78 1.440(9) . ?
C76 C77 1.389(9) . ?
C76 H76 0.9300 . ?
C77 H77 0.9300 . ?
C78 C79 1.308(9) . ?
C78 H78 0.9300 . ?
C79 C80 1.442(9) . ?
C79 H79 0.9300 . ?
C80 C81 1.382(9) . ?
C80 C85 1.385(9) . ?
C81 C83 1.374(9) . ?
C81 H81 0.9300 . ?
C82 C83 1.378(9) . ?
C82 C84 1.378(9) . ?
C82 C86 1.501(9) . ?
C83 H83 0.9300 . ?
C84 C85 1.384(10) . ?
C84 H84 0.9300 . ?
C85 H85 0.9300 . ?
C86 O6 1.256(8) . ?
C86 O5 1.262(7) . ?
C86 Cd1 2.684(7) . ?
C87 O7 1.252(8) . ?
C87 O8 1.264(8) . ?
C87 C88 1.492(9) . ?
C87 Cd1 2.734(7) . ?
C88 C89 1.384(9) . ?
C88 C93 1.398(9) . ?
C89 C90 1.358(9) . ?
C89 H89 0.9300 . ?
C90 C91 1.414(9) . ?
C90 H90 0.9300 . ?
C91 C92 1.371(9) . ?
C91 C94 1.477(9) . ?
C92 C93 1.386(9) . ?
C92 H92 0.9300 . ?
C93 H93 0.9300 . ?
C94 C95 1.296(10) . ?
C94 H94 0.9300 . ?
C95 C96 1.467(9) . ?
C95 H95 0.9300 . ?
C96 C97 1.378(9) . ?
C96 C101 1.404(9) . ?
C97 C98 1.392(9) . ?
C97 H97 0.9300 . ?
C98 C99 1.395(9) . ?
C98 H98 0.9300 . ?
C99 C100 1.378(9) . ?
C99 C102 1.508(9) . ?
C100 C101 1.386(9) . ?
C100 H100 0.9300 . ?
C101 H101 0.9300 . ?
C102 O14 1.251(9) . ?
C102 O13 1.255(8) . ?
C102 Cd2 2.688(7) . ?
C103 C121 1.353(10) . ?
C103 N14 1.394(9) . ?
C103 H103 0.9300 . ?
C104 N14 1.319(8) . ?
C104 N13 1.336(8) . ?
C104 H104 0.9300 . ?
C105 N14 1.469(8) . ?
C105 C106 1.504(10) . ?
C105 H105 0.9300 . ?
C106 C107 1.391(9) . ?
C106 C116 1.393(9) . ?
C107 C108 1.388(10) . ?
C107 H107 0.9300 . ?
C108 C109 1.385(10) . ?
C108 H108 0.9300 . ?
C109 C115 1.392(10) . ?
C109 C114 1.507(10) . ?
C111 N15 1.308(9) . ?
C111 N16 1.332(8) . ?
C111 H111 0.9300 . ?
C112 C113 1.345(11) . ?
C112 N16 1.373(10) . ?
C112 H112 0.9300 . ?
C113 N15 1.373(9) . ?
C113 H113 0.9300 . ?
C114 N16 1.471(10) . ?
C114 H114 0.9300 . ?
C115 C116 1.368(10) . ?
C115 H115 0.9300 . ?
C116 H116 0.9300 . ?
C117 C118 1.343(10) . ?
C117 N10 1.365(9) . ?
C117 H117 0.9300 . ?
C118 N9 1.365(10) . ?
C118 H118 0.9300 . ?
C119 N10 1.300(8) . ?
C119 N9 1.325(8) . ?
C119 H119 0.9300 . ?
C120 N9 1.480(9) . ?
C120 H120 0.9300 . ?
C121 N13 1.387(9) . ?
C121 H121 0.9300 . ?
N1 Cd4 2.274(5) . ?
N2 Cd3 2.249(5) . ?
N5 Cd3 2.262(6) . ?
N8 Cd4 2.244(5) . ?
N10 Cd1 2.237(5) 3_768 ?
N11 Cd1 2.257(6) . ?
N13 Cd2 2.251(5) 3_776 ?
N15 Cd2 2.225(5) . ?
O1 Cd3 2.387(5) . ?
O2 Cd3 2.333(5) . ?
O3 Cd3 2.297(5) . ?
O4 Cd3 2.440(4) . ?
O5 Cd1 2.301(4) . ?
O6 Cd1 2.414(4) . ?
O7 Cd1 2.462(5) . ?
O8 Cd1 2.310(5) . ?
O9 Cd4 2.323(5) . ?
O10 Cd4 2.428(5) . ?
O11 Cd4 2.394(5) . ?
O12 Cd4 2.340(4) . ?
O13 Cd2 2.378(4) . ?
O14 Cd2 2.344(5) . ?
O15 Cd2 2.355(5) 1_444 ?
O16 Cd2 2.375(5) 1_444 ?
Cd1 N10 2.237(5) 3_768 ?
Cd2 N13 2.251(5) 3_776 ?
Cd2 O15 2.355(5) 1_666 ?
Cd2 O16 2.375(5) 1_666 ?
Cd2 C44 2.695(7) 1_666 ?
